data_1505560
loop_
_publ_author_name
'Harmata, Michael'
'Chen, Yugang'
'Barnes, Charles L.'

_publ_section_title
;
 Benzothiazines in organic synthesis. Stereoselectivity in the
 intermolecular Michael addition reactions of benzothiazines.
;
_journal_issue 23
_journal_name_full 'Organic letters'
_journal_page_first 4701
_journal_page_last 4704
_journal_paper_doi 10.1021/ol701863y
_journal_volume 9
_journal_year 2007
_chemical_formula_sum 'C46 H54 N2 O7 S2'
_chemical_formula_weight 811.03
_space_group_IT_number 96
_symmetry_cell_setting tetragonal
_symmetry_Int_Tables_number 96
_symmetry_space_group_name_Hall 'P 4nw 2abw'
_symmetry_space_group_name_H-M 'P 43 21 2'
_atom_sites_solution_hydrogens geom
_atom_sites_solution_primary direct
_atom_sites_solution_secondary difmap
_audit_creation_method SHELXL-97
_cell_angle_alpha 90.00
_cell_angle_beta 90.00
_cell_angle_gamma 90.00
_cell_formula_units_Z 8
_cell_length_a 15.0309(4)
_cell_length_b 15.0309(4)
_cell_length_c 37.985(2)
_cell_measurement_reflns_used 6838
_cell_measurement_temperature 173(2)
_cell_measurement_theta_max 19.5
_cell_measurement_theta_min 2.2
_cell_volume 8581.9(6)
_computing_cell_refinement 'SAINT (Bruker, 1998)'
_computing_data_collection 'SMART (Bruker, 1998)'
_computing_data_reduction 'SAINT (Bruker, 1998)'
_computing_molecular_graphics 'ORTEP-III (Burnett & Johnson, 1996)'
_computing_publication_material 'CIFTAB (Sheldrick, 1997)'
_computing_structure_refinement 'SHELXL-97 (Sheldrick, 1997)'
_computing_structure_solution 'SHELXS-97 (Sheldrick, 1997)'
_diffrn_ambient_temperature 173(2)
_diffrn_measured_fraction_theta_full 0.999
_diffrn_measured_fraction_theta_max 0.999
_diffrn_measurement_device_type 'Bruker SMART CCD area detector'
_diffrn_measurement_method 'omega scans'
_diffrn_radiation_monochromator graphite
_diffrn_radiation_type MoK\a
_diffrn_radiation_wavelength 0.71073
_diffrn_reflns_av_R_equivalents 0.1625
_diffrn_reflns_av_sigmaI/netI 0.1256
_diffrn_reflns_limit_h_max 19
_diffrn_reflns_limit_h_min -18
_diffrn_reflns_limit_k_max 17
_diffrn_reflns_limit_k_min -19
_diffrn_reflns_limit_l_max 48
_diffrn_reflns_limit_l_min -48
_diffrn_reflns_number 61907
_diffrn_reflns_theta_full 27.13
_diffrn_reflns_theta_max 27.13
_diffrn_reflns_theta_min 1.46
_diffrn_source 'fine-focus sealed tube'
_diffrn_standards_decay_% 0.0
_exptl_absorpt_coefficient_mu 0.177
_exptl_absorpt_correction_T_max 0.98
_exptl_absorpt_correction_T_min 0.70
_exptl_absorpt_correction_type multi-scan
_exptl_absorpt_process_details
;
 Data were corrected for decay and absorption using the program SADABS 
 (Sheldrick, G. M. (2003). SADABS. Version 2.10. University of
 G\"ottingen, Germany).
;
_exptl_crystal_colour colorless
_exptl_crystal_density_diffrn 1.255
_exptl_crystal_density_method 'not measured'
_exptl_crystal_description plate
_exptl_crystal_F_000 3456
_exptl_crystal_size_max 0.35
_exptl_crystal_size_mid 0.35
_exptl_crystal_size_min 0.10
_refine_diff_density_max 0.235
_refine_diff_density_min -0.363
_refine_diff_density_rms 0.063
_refine_ls_abs_structure_details 'Flack H D (1983), Acta Cryst. A39, 876-881'
_refine_ls_abs_structure_Flack -0.01(13)
_refine_ls_extinction_method none
_refine_ls_goodness_of_fit_ref 1.072
_refine_ls_hydrogen_treatment noref
_refine_ls_matrix_type full
_refine_ls_number_parameters 525
_refine_ls_number_reflns 9493
_refine_ls_number_restraints 0
_refine_ls_restrained_S_all 1.072
_refine_ls_R_factor_all 0.1551
_refine_ls_R_factor_gt 0.0926
_refine_ls_shift/su_max 0.001
_refine_ls_shift/su_mean 0.000
_refine_ls_structure_factor_coef Fsqd
_refine_ls_weighting_details 'calc w=1/[\s^2^(Fo^2^)+(0.0142P)^2^+17.1841P] where P=(Fo^2^+2Fc^2^)/3'
_refine_ls_weighting_scheme calc
_refine_ls_wR_factor_gt 0.1473
_refine_ls_wR_factor_ref 0.1657
_reflns_number_gt 5885
_reflns_number_total 9493
_reflns_threshold_expression >2sigma(I)
_cod_data_source_file ol701863y-file002.cif
_cod_data_source_block YC-I-144
_cod_database_code 1505560

loop_
_symmetry_equiv_pos_as_xyz
'x, y, z'
'-y+1/2, x+1/2, z+3/4'
'-x, -y, z+1/2'
'y+1/2, -x+1/2, z+1/4'
'x+1/2, -y+1/2, -z+1/4'
'-x+1/2, y+1/2, -z+3/4'
'y, x, -z'
'-y, -x, -z+1/2'

loop_
_atom_site_label
_atom_site_type_symbol
_atom_site_fract_x
_atom_site_fract_y
_atom_site_fract_z
_atom_site_U_iso_or_equiv
_atom_site_adp_type
_atom_site_occupancy
_atom_site_symmetry_multiplicity
_atom_site_calc_flag
_atom_site_refinement_flags
S1 S 0.59661(9) 0.94637(9) 0.10480(4) 0.0309(3) Uani 1 1 d .
O1 O 0.5809(2) 0.9310(2) 0.14189(9) 0.0380(9) Uani 1 1 d .
N1 N 0.6786(3) 0.9087(3) 0.08593(12) 0.0405(12) Uani 1 1 d .
C1 C 0.5003(3) 0.9098(3) 0.08072(13) 0.0274(12) Uani 1 1 d .
H1 H 0.5062 0.9315 0.0560 0.033 Uiso 1 1 calc R
S2 S 0.11380(10) 1.06105(10) 0.07786(4) 0.0371(4) Uani 1 1 d .
O2 O 0.6923(3) 0.5555(3) 0.04171(12) 0.0547(12) Uani 1 1 d .
N2 N 0.0422(3) 1.1032(3) 0.05542(13) 0.0474(13) Uani 1 1 d .
C2 C 0.5036(3) 0.8076(3) 0.08001(14) 0.0238(12) Uani 1 1 d .
H2 H 0.4862 0.7852 0.1038 0.029 Uiso 1 1 calc R
O3 O 0.8415(2) 0.6538(3) 0.04716(10) 0.0484(12) Uani 1 1 d .
C3 C 0.5964(4) 0.7697(3) 0.07107(13) 0.0299(13) Uani 1 1 d .
O4 O 0.3158(3) 1.1026(3) 0.11175(11) 0.0555(13) Uani 1 1 d .
C4 C 0.6011(4) 0.6817(3) 0.06005(13) 0.0304(13) Uani 1 1 d .
H4 H 0.5479 0.6480 0.0580 0.037 Uiso 1 1 calc R
O5 O 0.1149(3) 1.0734(2) 0.11563(10) 0.0465(11) Uani 1 1 d .
C5 C 0.6821(4) 0.6419(4) 0.05203(14) 0.0352(14) Uani 1 1 d .
O6 O 0.0512(3) 1.4612(2) 0.01547(10) 0.0449(11) Uani 1 1 d .
C6 C 0.7605(4) 0.6936(4) 0.05437(14) 0.0390(15) Uani 1 1 d .
O7 O -0.1014(3) 1.3733(3) 0.01918(11) 0.0500(11) Uani 1 1 d .
C7 C 0.7570(3) 0.7799(4) 0.06513(13) 0.0328(14) Uani 1 1 d .
C8 C 0.6740(3) 0.8182(4) 0.07457(14) 0.0313(13) Uani 1 1 d .
C9 C 0.6063(4) 1.0624(4) 0.09791(13) 0.0307(12) Uani 1 1 d .
C10 C 0.5679(4) 1.1201(4) 0.12191(14) 0.0372(14) Uani 1 1 d .
H10 H 0.5378 1.0976 0.1420 0.045 Uiso 1 1 calc R
C11 C 0.5739(4) 1.2115(4) 0.11634(16) 0.0467(17) Uani 1 1 d .
H11 H 0.5472 1.2518 0.1324 0.056 Uiso 1 1 calc R
C12 C 0.6185(4) 1.2427(5) 0.08747(18) 0.0548(18) Uani 1 1 d .
H12 H 0.6252 1.3050 0.0841 0.066 Uiso 1 1 calc R
C13 C 0.6536(4) 1.1847(5) 0.06331(17) 0.0495(17) Uani 1 1 d .
H13 H 0.6822 1.2073 0.0429 0.059 Uiso 1 1 calc R
C14 C 0.6479(4) 1.0942(4) 0.06819(15) 0.0408(15) Uani 1 1 d .
H14 H 0.6723 1.0543 0.0514 0.049 Uiso 1 1 calc R
C15 C 0.4354(3) 0.7753(4) 0.05372(14) 0.0315(13) Uani 1 1 d .
H15 H 0.4351 0.8051 0.0316 0.038 Uiso 1 1 calc R
C16 C 0.3762(4) 0.7111(4) 0.05749(16) 0.0408(15) Uani 1 1 d .
C17 C 0.3130(4) 0.6873(4) 0.02809(18) 0.0538(19) Uani 1 1 d .
H17A H 0.3301 0.7192 0.0066 0.081 Uiso 1 1 calc R
H17B H 0.2523 0.7041 0.0348 0.081 Uiso 1 1 calc R
H17C H 0.3155 0.6230 0.0238 0.081 Uiso 1 1 calc R
C18 C 0.3675(5) 0.6545(4) 0.08980(18) 0.065(2) Uani 1 1 d .
H18A H 0.4133 0.6714 0.1069 0.098 Uiso 1 1 calc R
H18B H 0.3749 0.5918 0.0834 0.098 Uiso 1 1 calc R
H18C H 0.3085 0.6633 0.1002 0.098 Uiso 1 1 calc R
C19 C 0.6184(4) 0.4984(4) 0.04423(18) 0.0564(19) Uani 1 1 d .
H19A H 0.5943 0.5007 0.0682 0.085 Uiso 1 1 calc R
H19B H 0.6368 0.4374 0.0388 0.085 Uiso 1 1 calc R
H19C H 0.5725 0.5174 0.0275 0.085 Uiso 1 1 calc R
C20 C 0.8609(4) 0.6455(4) 0.01053(15) 0.0504(18) Uani 1 1 d .
H20A H 0.8067 0.6290 -0.0022 0.076 Uiso 1 1 calc R
H20B H 0.9062 0.5994 0.0071 0.076 Uiso 1 1 calc R
H20C H 0.8832 0.7024 0.0015 0.076 Uiso 1 1 calc R
C21 C 0.8396(4) 0.8364(5) 0.06564(17) 0.0555(19) Uani 1 1 d .
H21A H 0.8905 0.8001 0.0730 0.083 Uiso 1 1 calc R
H21B H 0.8316 0.8856 0.0823 0.083 Uiso 1 1 calc R
H21C H 0.8505 0.8603 0.0420 0.083 Uiso 1 1 calc R
C22 C 0.4158(3) 0.9519(4) 0.09662(14) 0.0371(14) Uani 1 1 d .
H22 H 0.4380 1.0046 0.1101 0.045 Uiso 1 1 calc R
C23 C 0.3519(3) 0.9908(4) 0.06966(13) 0.0305(12) Uani 1 1 d .
H23A H 0.3866 1.0140 0.0495 0.037 Uiso 1 1 calc R
H23B H 0.3129 0.9428 0.0608 0.037 Uiso 1 1 calc R
C24 C 0.2950(4) 1.0642(4) 0.08398(15) 0.0443(16) Uani 1 1 d .
C25 C 0.3691(4) 0.8972(4) 0.12318(15) 0.0415(15) Uani 1 1 d .
H25A H 0.3211 0.9321 0.1338 0.062 Uiso 1 1 calc R
H25B H 0.4113 0.8790 0.1415 0.062 Uiso 1 1 calc R
H25C H 0.3441 0.8443 0.1118 0.062 Uiso 1 1 calc R
C26 C 0.2199(3) 1.1002(4) 0.06141(14) 0.0340(14) Uani 1 1 d .
H26 H 0.2282 1.0817 0.0363 0.041 Uiso 1 1 calc R
C27 C 0.2155(4) 1.2024(4) 0.06426(15) 0.0360(14) Uani 1 1 d .
H27 H 0.2137 1.2170 0.0899 0.043 Uiso 1 1 calc R
C28 C 0.1315(4) 1.2415(4) 0.04792(13) 0.0318(13) Uani 1 1 d .
C29 C 0.1326(4) 1.3323(3) 0.03761(13) 0.0310(13) Uani 1 1 d .
H29 H 0.1869 1.3647 0.0382 0.037 Uiso 1 1 calc R
C30 C 0.0562(4) 1.3734(4) 0.02682(14) 0.0374(14) Uani 1 1 d .
C31 C -0.0228(4) 1.3286(4) 0.02763(14) 0.0348(14) Uani 1 1 d .
C32 C -0.0275(4) 1.2383(4) 0.03760(14) 0.0323(14) Uani 1 1 d .
C33 C 0.0513(4) 1.1950(3) 0.04648(14) 0.0307(13) Uani 1 1 d .
C34 C 0.1040(4) 0.9461(4) 0.06932(14) 0.0336(13) Uani 1 1 d .
C35 C 0.1262(4) 0.8890(4) 0.09606(15) 0.0434(15) Uani 1 1 d .
H35 H 0.1478 0.9106 0.1180 0.052 Uiso 1 1 calc R
C36 C 0.1156(4) 0.7964(4) 0.08983(18) 0.0511(19) Uani 1 1 d .
H36 H 0.1312 0.7548 0.1076 0.061 Uiso 1 1 calc R
C37 C 0.0832(4) 0.7672(4) 0.05849(18) 0.0489(18) Uani 1 1 d .
H37 H 0.0749 0.7052 0.0549 0.059 Uiso 1 1 calc R
C38 C 0.0622(4) 0.8258(4) 0.03176(18) 0.0493(17) Uani 1 1 d .
H38 H 0.0399 0.8043 0.0100 0.059 Uiso 1 1 calc R
C39 C 0.0742(4) 0.9168(4) 0.03705(16) 0.0437(16) Uani 1 1 d .
H39 H 0.0620 0.9579 0.0187 0.052 Uiso 1 1 calc R
C40 C 0.2988(4) 1.2450(4) 0.04956(15) 0.0398(15) Uani 1 1 d .
H40 H 0.3173 1.2261 0.0268 0.048 Uiso 1 1 calc R
C41 C 0.3486(4) 1.3060(4) 0.06521(17) 0.0486(17) Uani 1 1 d .
C42 C 0.4252(4) 1.3466(5) 0.0462(2) 0.072(2) Uani 1 1 d .
H42A H 0.4324 1.3175 0.0233 0.108 Uiso 1 1 calc R
H42B H 0.4795 1.3388 0.0601 0.108 Uiso 1 1 calc R
H42C H 0.4140 1.4103 0.0427 0.108 Uiso 1 1 calc R
C43 C 0.3329(5) 1.3415(5) 0.10146(19) 0.079(3) Uani 1 1 d .
H43A H 0.2771 1.3753 0.1018 0.118 Uiso 1 1 calc R
H43B H 0.3823 1.3806 0.1081 0.118 Uiso 1 1 calc R
H43C H 0.3290 1.2919 0.1181 0.118 Uiso 1 1 calc R
C44 C 0.1284(5) 1.5143(4) 0.02034(18) 0.060(2) Uani 1 1 d .
H44A H 0.1437 1.5160 0.0454 0.091 Uiso 1 1 calc R
H44B H 0.1167 1.5749 0.0120 0.091 Uiso 1 1 calc R
H44C H 0.1780 1.4888 0.0070 0.091 Uiso 1 1 calc R
C45 C -0.1337(5) 1.4259(5) 0.04800(19) 0.067(2) Uani 1 1 d .
H45A H -0.1438 1.3875 0.0685 0.101 Uiso 1 1 calc R
H45B H -0.1898 1.4545 0.0412 0.101 Uiso 1 1 calc R
H45C H -0.0897 1.4716 0.0540 0.101 Uiso 1 1 calc R
C46 C -0.1172(4) 1.1938(4) 0.04063(17) 0.0478(17) Uani 1 1 d .
H46A H -0.1091 1.1299 0.0445 0.072 Uiso 1 1 calc R
H46B H -0.1509 1.2033 0.0189 0.072 Uiso 1 1 calc R
H46C H -0.1500 1.2195 0.0605 0.072 Uiso 1 1 calc R

loop_
_atom_site_aniso_label
_atom_site_aniso_U_11
_atom_site_aniso_U_22
_atom_site_aniso_U_33
_atom_site_aniso_U_23
_atom_site_aniso_U_13
_atom_site_aniso_U_12
S1 0.0250(7) 0.0301(8) 0.0375(8) -0.0003(6) -0.0016(6) 0.0034(6)
O1 0.035(2) 0.037(2) 0.043(2) 0.0073(18) -0.0031(18) 0.0008(18)
N1 0.018(2) 0.046(3) 0.058(3) -0.002(3) 0.001(2) 0.007(2)
C1 0.030(3) 0.019(3) 0.033(3) 0.007(2) 0.001(2) 0.003(2)
S2 0.0344(9) 0.0283(8) 0.0487(9) 0.0009(7) 0.0035(7) 0.0120(7)
O2 0.056(3) 0.033(3) 0.075(3) -0.004(2) 0.003(2) 0.024(2)
N2 0.041(3) 0.037(3) 0.064(3) 0.011(3) -0.003(3) 0.012(3)
C2 0.013(3) 0.019(3) 0.040(3) 0.000(2) -0.005(2) 0.002(2)
O3 0.029(2) 0.085(3) 0.031(2) -0.007(2) -0.0053(18) 0.035(2)
C3 0.032(3) 0.029(3) 0.028(3) 0.003(2) -0.007(3) 0.011(3)
O4 0.060(3) 0.045(3) 0.062(3) -0.023(2) -0.023(2) 0.028(2)
C4 0.027(3) 0.025(3) 0.039(3) -0.002(2) 0.001(3) 0.007(3)
O5 0.060(3) 0.035(2) 0.045(2) -0.0032(19) 0.014(2) 0.015(2)
C5 0.038(4) 0.031(3) 0.037(3) 0.001(3) -0.006(3) 0.010(3)
O6 0.054(3) 0.026(2) 0.055(3) 0.0095(19) -0.001(2) 0.010(2)
C6 0.030(3) 0.057(4) 0.030(3) -0.005(3) -0.006(3) 0.029(3)
O7 0.037(2) 0.051(3) 0.062(3) 0.005(2) -0.002(2) 0.032(2)
C7 0.021(3) 0.048(4) 0.029(3) 0.002(3) -0.008(2) 0.011(3)
C8 0.018(3) 0.044(4) 0.032(3) -0.004(3) -0.002(2) 0.006(3)
C9 0.033(3) 0.030(3) 0.029(3) 0.000(3) -0.008(2) 0.004(3)
C10 0.036(3) 0.039(4) 0.037(3) -0.007(3) 0.001(3) 0.002(3)
C11 0.051(4) 0.032(4) 0.057(4) -0.014(3) -0.016(3) 0.006(3)
C12 0.044(4) 0.053(5) 0.067(5) 0.005(4) -0.016(4) -0.008(4)
C13 0.037(4) 0.059(5) 0.052(4) 0.019(4) -0.011(3) -0.013(3)
C14 0.028(3) 0.049(4) 0.046(4) 0.003(3) 0.002(3) 0.000(3)
C15 0.024(3) 0.036(3) 0.034(3) 0.000(3) -0.004(3) 0.008(3)
C16 0.015(3) 0.048(4) 0.059(4) -0.003(3) 0.000(3) -0.004(3)
C17 0.025(3) 0.046(4) 0.090(5) -0.024(4) -0.001(3) -0.004(3)
C18 0.072(5) 0.045(4) 0.079(5) 0.006(4) 0.022(4) -0.020(4)
C19 0.056(5) 0.039(4) 0.074(5) -0.012(4) -0.005(4) 0.009(4)
C20 0.037(4) 0.068(5) 0.046(4) -0.004(3) -0.001(3) 0.021(3)
C21 0.016(3) 0.081(5) 0.070(5) -0.020(4) -0.005(3) 0.007(3)
C22 0.026(3) 0.040(3) 0.046(3) 0.005(3) 0.006(3) 0.013(3)
C23 0.023(3) 0.039(3) 0.030(3) 0.000(3) 0.001(2) 0.005(3)
C24 0.036(4) 0.060(4) 0.037(3) -0.003(3) -0.006(3) 0.012(3)
C25 0.027(3) 0.029(3) 0.069(4) 0.013(3) 0.006(3) 0.011(3)
C26 0.027(3) 0.038(3) 0.037(3) -0.004(3) -0.001(2) 0.014(3)
C27 0.033(3) 0.039(4) 0.036(3) -0.005(3) -0.007(3) 0.009(3)
C28 0.031(3) 0.038(3) 0.026(3) -0.002(3) 0.005(2) 0.011(3)
C29 0.030(3) 0.027(3) 0.036(3) 0.000(2) 0.002(2) 0.003(2)
C30 0.052(4) 0.029(3) 0.031(3) -0.002(2) -0.001(3) 0.014(3)
C31 0.033(4) 0.041(4) 0.031(3) -0.004(3) -0.003(3) 0.019(3)
C32 0.031(3) 0.036(4) 0.030(3) -0.002(3) 0.008(2) 0.009(3)
C33 0.022(3) 0.027(3) 0.043(3) 0.005(2) 0.004(3) 0.013(3)
C34 0.028(3) 0.029(3) 0.044(3) -0.002(3) 0.003(3) 0.002(3)
C35 0.041(4) 0.048(4) 0.041(4) 0.006(3) 0.000(3) 0.003(3)
C36 0.057(5) 0.036(4) 0.061(5) 0.024(3) 0.027(4) 0.015(3)
C37 0.041(4) 0.032(4) 0.073(5) 0.004(3) 0.032(4) 0.001(3)
C38 0.033(4) 0.048(4) 0.067(4) -0.007(4) -0.002(3) -0.002(3)
C39 0.040(4) 0.032(4) 0.059(4) 0.007(3) 0.005(3) 0.016(3)
C40 0.027(3) 0.050(4) 0.043(4) 0.005(3) 0.004(3) 0.008(3)
C41 0.037(4) 0.049(4) 0.060(4) 0.013(4) -0.009(3) 0.006(3)
C42 0.033(4) 0.079(6) 0.104(6) 0.037(5) -0.009(4) -0.007(4)
C43 0.087(6) 0.078(6) 0.071(5) -0.006(5) 0.003(5) -0.039(5)
C44 0.092(6) 0.027(4) 0.063(5) 0.014(3) 0.012(4) 0.009(4)
C45 0.059(5) 0.055(5) 0.089(5) 0.002(4) 0.013(4) 0.032(4)
C46 0.025(3) 0.058(4) 0.061(4) -0.002(3) 0.000(3) 0.006(3)

loop_
_atom_type_symbol
_atom_type_description
_atom_type_scat_dispersion_real
_atom_type_scat_dispersion_imag
_atom_type_scat_source
C C 0.0033 0.0016 'International Tables Vol C Tables 4.2.6.8 and 6.1.1.4'
H H 0.0000 0.0000 'International Tables Vol C Tables 4.2.6.8 and 6.1.1.4'
N N 0.0061 0.0033 'International Tables Vol C Tables 4.2.6.8 and 6.1.1.4'
O O 0.0106 0.0060 'International Tables Vol C Tables 4.2.6.8 and 6.1.1.4'
S S 0.1246 0.1234 'International Tables Vol C Tables 4.2.6.8 and 6.1.1.4'

loop_
_geom_angle_atom_site_label_1
_geom_angle_atom_site_label_2
_geom_angle_atom_site_label_3
_geom_angle
O1 S1 N1 121.8(2)
O1 S1 C9 108.3(2)
N1 S1 C9 103.2(3)
O1 S1 C1 108.3(2)
N1 S1 C1 107.2(2)
C9 S1 C1 107.0(2)
C8 N1 S1 117.0(4)
C2 C1 C22 116.3(4)
C2 C1 S1 106.8(3)
C22 C1 S1 109.8(4)
C2 C1 H1 107.9
C22 C1 H1 107.9
S1 C1 H1 107.9
O5 S2 N2 120.9(3)
O5 S2 C34 108.0(2)
N2 S2 C34 104.3(3)
O5 S2 C26 106.9(3)
N2 S2 C26 107.2(3)
C34 S2 C26 109.1(3)
C5 O2 C19 118.1(5)
C33 N2 S2 118.1(4)
C15 C2 C1 108.1(4)
C15 C2 C3 110.4(4)
C1 C2 C3 113.7(4)
C15 C2 H2 108.2
C1 C2 H2 108.2
C3 C2 H2 108.2
C6 O3 C20 114.2(4)
C8 C3 C4 119.2(5)
C8 C3 C2 123.2(5)
C4 C3 C2 117.6(5)
C3 C4 C5 121.4(5)
C3 C4 H4 119.3
C5 C4 H4 119.3
O2 C5 C4 124.8(5)
O2 C5 C6 116.5(5)
C4 C5 C6 118.7(5)
C30 O6 C44 116.7(5)
C7 C6 O3 120.3(6)
C7 C6 C5 120.7(5)
O3 C6 C5 118.9(5)
C31 O7 C45 112.1(5)
C6 C7 C8 119.7(5)
C6 C7 C21 120.7(5)
C8 C7 C21 119.6(5)
C3 C8 C7 120.3(5)
C3 C8 N1 124.9(5)
C7 C8 N1 114.8(5)
C14 C9 C10 120.8(5)
C14 C9 S1 120.0(4)
C10 C9 S1 119.1(4)
C9 C10 C11 119.4(5)
C9 C10 H10 120.3
C11 C10 H10 120.3
C12 C11 C10 119.4(6)
C12 C11 H11 120.3
C10 C11 H11 120.3
C11 C12 C13 120.5(6)
C11 C12 H12 119.8
C13 C12 H12 119.8
C12 C13 C14 121.0(6)
C12 C13 H13 119.5
C14 C13 H13 119.5
C13 C14 C9 118.8(6)
C13 C14 H14 120.6
C9 C14 H14 120.6
C16 C15 C2 128.3(5)
C16 C15 H15 115.8
C2 C15 H15 115.8
C15 C16 C18 124.2(6)
C15 C16 C17 121.2(6)
C18 C16 C17 114.6(5)
C16 C17 H17A 109.5
C16 C17 H17B 109.5
H17A C17 H17B 109.5
C16 C17 H17C 109.5
H17A C17 H17C 109.5
H17B C17 H17C 109.5
C16 C18 H18A 109.5
C16 C18 H18B 109.5
H18A C18 H18B 109.5
C16 C18 H18C 109.5
H18A C18 H18C 109.5
H18B C18 H18C 109.5
O2 C19 H19A 109.5
O2 C19 H19B 109.5
H19A C19 H19B 109.5
O2 C19 H19C 109.5
H19A C19 H19C 109.5
H19B C19 H19C 109.5
O3 C20 H20A 109.5
O3 C20 H20B 109.5
H20A C20 H20B 109.5
O3 C20 H20C 109.5
H20A C20 H20C 109.5
H20B C20 H20C 109.5
C7 C21 H21A 109.5
C7 C21 H21B 109.5
H21A C21 H21B 109.5
C7 C21 H21C 109.5
H21A C21 H21C 109.5
H21B C21 H21C 109.5
C25 C22 C23 111.9(5)
C25 C22 C1 115.5(4)
C23 C22 C1 114.5(4)
C25 C22 H22 104.5
C23 C22 H22 104.5
C1 C22 H22 104.5
C24 C23 C22 113.5(4)
C24 C23 H23A 108.9
C22 C23 H23A 108.9
C24 C23 H23B 108.9
C22 C23 H23B 108.9
H23A C23 H23B 107.7
O4 C24 C23 120.4(5)
O4 C24 C26 120.1(5)
C23 C24 C26 118.8(5)
C22 C25 H25A 109.5
C22 C25 H25B 109.5
H25A C25 H25B 109.5
C22 C25 H25C 109.5
H25A C25 H25C 109.5
H25B C25 H25C 109.5
C24 C26 C27 110.3(5)
C24 C26 S2 110.2(4)
C27 C26 S2 105.1(4)
C24 C26 H26 110.4
C27 C26 H26 110.4
S2 C26 H26 110.4
C40 C27 C28 111.8(5)
C40 C27 C26 111.1(5)
C28 C27 C26 113.1(5)
C40 C27 H27 106.8
C28 C27 H27 106.8
C26 C27 H27 106.8
C33 C28 C29 118.7(5)
C33 C28 C27 122.5(5)
C29 C28 C27 118.3(5)
C30 C29 C28 120.5(5)
C30 C29 H29 119.8
C28 C29 H29 119.8
C31 C30 C29 120.0(5)
C31 C30 O6 115.4(5)
C29 C30 O6 124.5(6)
C30 C31 O7 119.5(5)
C30 C31 C32 121.7(5)
O7 C31 C32 118.8(5)
C33 C32 C31 118.1(5)
C33 C32 C46 122.3(5)
C31 C32 C46 119.5(5)
C32 C33 C28 120.7(5)
C32 C33 N2 115.4(5)
C28 C33 N2 123.9(5)
C35 C34 C39 122.6(5)
C35 C34 S2 117.2(4)
C39 C34 S2 120.3(4)
C34 C35 C36 117.5(6)
C34 C35 H35 121.2
C36 C35 H35 121.2
C37 C36 C35 120.1(6)
C37 C36 H36 119.9
C35 C36 H36 119.9
C36 C37 C38 121.4(6)
C36 C37 H37 119.3
C38 C37 H37 119.3
C37 C38 C39 119.4(6)
C37 C38 H38 120.3
C39 C38 H38 120.3
C34 C39 C38 118.9(6)
C34 C39 H39 120.5
C38 C39 H39 120.5
C41 C40 C27 126.5(6)
C41 C40 H40 116.8
C27 C40 H40 116.8
C40 C41 C42 120.2(6)
C40 C41 C43 124.9(6)
C42 C41 C43 114.9(6)
C41 C42 H42A 109.5
C41 C42 H42B 109.5
H42A C42 H42B 109.5
C41 C42 H42C 109.5
H42A C42 H42C 109.5
H42B C42 H42C 109.5
C41 C43 H43A 109.5
C41 C43 H43B 109.5
H43A C43 H43B 109.5
C41 C43 H43C 109.5
H43A C43 H43C 109.5
H43B C43 H43C 109.5
O6 C44 H44A 109.5
O6 C44 H44B 109.5
H44A C44 H44B 109.5
O6 C44 H44C 109.5
H44A C44 H44C 109.5
H44B C44 H44C 109.5
O7 C45 H45A 109.5
O7 C45 H45B 109.5
H45A C45 H45B 109.5
O7 C45 H45C 109.5
H45A C45 H45C 109.5
H45B C45 H45C 109.5
C32 C46 H46A 109.5
C32 C46 H46B 109.5
H46A C46 H46B 109.5
C32 C46 H46C 109.5
H46A C46 H46C 109.5
H46B C46 H46C 109.5

loop_
_geom_bond_atom_site_label_1
_geom_bond_atom_site_label_2
_geom_bond_distance
S1 O1 1.447(4)
S1 N1 1.534(5)
S1 C9 1.770(5)
S1 C1 1.798(5)
N1 C8 1.430(7)
C1 C2 1.537(7)
C1 C22 1.542(7)
C1 H1 1.0000
S2 O5 1.447(4)
S2 N2 1.512(5)
S2 C34 1.764(6)
S2 C26 1.811(6)
O2 C5 1.366(6)
O2 C19 1.407(7)
N2 C33 1.428(7)
C2 C15 1.511(7)
C2 C3 1.544(7)
C2 H2 1.0000
O3 C6 1.385(6)
O3 C20 1.427(6)
C3 C8 1.382(7)
C3 C4 1.389(7)
O4 C24 1.242(6)
C4 C5 1.390(7)
C4 H4 0.9500
C5 C6 1.414(8)
O6 C30 1.390(6)
O6 C44 1.421(8)
C6 C7 1.362(8)
O7 C31 1.397(6)
O7 C45 1.436(7)
C7 C8 1.419(7)
C7 C21 1.504(8)
C9 C14 1.376(7)
C9 C10 1.384(7)
C10 C11 1.392(8)
C10 H10 0.9500
C11 C12 1.368(8)
C11 H11 0.9500
C12 C13 1.371(9)
C12 H12 0.9500
C13 C14 1.375(8)
C13 H13 0.9500
C14 H14 0.9500
C15 C16 1.321(7)
C15 H15 0.9500
C16 C18 1.499(8)
C16 C17 1.510(8)
C17 H17A 0.9800
C17 H17B 0.9800
C17 H17C 0.9800
C18 H18A 0.9800
C18 H18B 0.9800
C18 H18C 0.9800
C19 H19A 0.9800
C19 H19B 0.9800
C19 H19C 0.9800
C20 H20A 0.9800
C20 H20B 0.9800
C20 H20C 0.9800
C21 H21A 0.9800
C21 H21B 0.9800
C21 H21C 0.9800
C22 C25 1.478(7)
C22 C23 1.522(7)
C22 H22 1.0000
C23 C24 1.498(7)
C23 H23A 0.9900
C23 H23B 0.9900
C24 C26 1.517(7)
C25 H25A 0.9800
C25 H25B 0.9800
C25 H25C 0.9800
C26 C27 1.541(8)
C26 H26 1.0000
C27 C40 1.514(8)
C27 C28 1.525(7)
C27 H27 1.0000
C28 C33 1.396(8)
C28 C29 1.420(7)
C29 C30 1.368(8)
C29 H29 0.9500
C30 C31 1.364(8)
C31 C32 1.411(8)
C32 C33 1.393(7)
C32 C46 1.509(8)
C34 C35 1.371(7)
C34 C39 1.378(7)
C35 C36 1.421(8)
C35 H35 0.9500
C36 C37 1.359(9)
C36 H36 0.9500
C37 C38 1.380(8)
C37 H37 0.9500
C38 C39 1.394(8)
C38 H38 0.9500
C39 H39 0.9500
C40 C41 1.325(8)
C40 H40 0.9500
C41 C42 1.490(9)
C41 C43 1.495(9)
C42 H42A 0.9800
C42 H42B 0.9800
C42 H42C 0.9800
C43 H43A 0.9800
C43 H43B 0.9800
C43 H43C 0.9800
C44 H44A 0.9800
C44 H44B 0.9800
C44 H44C 0.9800
C45 H45A 0.9800
C45 H45B 0.9800
C45 H45C 0.9800
C46 H46A 0.9800
C46 H46B 0.9800
C46 H46C 0.9800

loop_
_geom_torsion_atom_site_label_1
_geom_torsion_atom_site_label_2
_geom_torsion_atom_site_label_3
_geom_torsion_atom_site_label_4
_geom_torsion
O1 S1 N1 C8 82.0(5)
C9 S1 N1 C8 -156.2(4)
C1 S1 N1 C8 -43.4(5)
O1 S1 C1 C2 -75.5(4)
N1 S1 C1 C2 57.7(4)
C9 S1 C1 C2 167.9(3)
O1 S1 C1 C22 51.4(4)
N1 S1 C1 C22 -175.4(4)
C9 S1 C1 C22 -65.2(4)
O5 S2 N2 C33 80.0(5)
C34 S2 N2 C33 -158.4(4)
C26 S2 N2 C33 -42.7(5)
C22 C1 C2 C15 68.9(6)
S1 C1 C2 C15 -168.1(3)
C22 C1 C2 C3 -168.1(4)
S1 C1 C2 C3 -45.2(5)
C15 C2 C3 C8 141.6(5)
C1 C2 C3 C8 19.9(7)
C15 C2 C3 C4 -40.5(6)
C1 C2 C3 C4 -162.1(4)
C8 C3 C4 C5 -0.9(8)
C2 C3 C4 C5 -178.9(5)
C19 O2 C5 C4 -9.9(9)
C19 O2 C5 C6 170.4(5)
C3 C4 C5 O2 178.7(5)
C3 C4 C5 C6 -1.7(8)
C20 O3 C6 C7 -103.0(6)
C20 O3 C6 C5 80.1(7)
O2 C5 C6 C7 -178.7(5)
C4 C5 C6 C7 1.7(8)
O2 C5 C6 O3 -1.7(8)
C4 C5 C6 O3 178.6(5)
O3 C6 C7 C8 -176.0(5)
C5 C6 C7 C8 0.9(8)
O3 C6 C7 C21 6.6(8)
C5 C6 C7 C21 -176.5(5)
C4 C3 C8 C7 3.5(8)
C2 C3 C8 C7 -178.6(5)
C4 C3 C8 N1 -179.4(5)
C2 C3 C8 N1 -1.5(8)
C6 C7 C8 C3 -3.5(8)
C21 C7 C8 C3 173.9(5)
C6 C7 C8 N1 179.1(5)
C21 C7 C8 N1 -3.5(7)
S1 N1 C8 C3 17.2(7)
S1 N1 C8 C7 -165.5(4)
O1 S1 C9 C14 159.7(4)
N1 S1 C9 C14 29.3(5)
C1 S1 C9 C14 -83.6(5)
O1 S1 C9 C10 -23.2(5)
N1 S1 C9 C10 -153.7(4)
C1 S1 C9 C10 93.4(5)
C14 C9 C10 C11 -1.9(8)
S1 C9 C10 C11 -178.8(4)
C9 C10 C11 C12 -0.8(9)
C10 C11 C12 C13 3.0(9)
C11 C12 C13 C14 -2.6(9)
C12 C13 C14 C9 -0.1(9)
C10 C9 C14 C13 2.3(8)
S1 C9 C14 C13 179.2(4)
C1 C2 C15 C16 -133.6(6)
C3 C2 C15 C16 101.5(6)
C2 C15 C16 C18 -1.8(10)
C2 C15 C16 C17 -179.6(5)
C2 C1 C22 C25 27.3(7)
S1 C1 C22 C25 -94.0(5)
C2 C1 C22 C23 -104.9(5)
S1 C1 C22 C23 133.8(4)
C25 C22 C23 C24 72.3(6)
C1 C22 C23 C24 -153.8(5)
C22 C23 C24 O4 17.3(8)
C22 C23 C24 C26 -171.7(5)
O4 C24 C26 C27 32.3(8)
C23 C24 C26 C27 -138.7(5)
O4 C24 C26 S2 -83.3(7)
C23 C24 C26 S2 105.7(5)
O5 S2 C26 C24 46.1(5)
N2 S2 C26 C24 177.1(4)
C34 S2 C26 C24 -70.5(5)
O5 S2 C26 C27 -72.8(4)
N2 S2 C26 C27 58.2(4)
C34 S2 C26 C27 170.6(4)
C24 C26 C27 C40 64.1(6)
S2 C26 C27 C40 -177.1(4)
C24 C26 C27 C28 -169.2(4)
S2 C26 C27 C28 -50.4(5)
C40 C27 C28 C33 155.7(5)
C26 C27 C28 C33 29.4(7)
C40 C27 C28 C29 -31.9(7)
C26 C27 C28 C29 -158.2(5)
C33 C28 C29 C30 0.7(8)
C27 C28 C29 C30 -172.0(5)
C28 C29 C30 C31 3.4(8)
C28 C29 C30 O6 -178.4(5)
C44 O6 C30 C31 168.9(5)
C44 O6 C30 C29 -9.5(8)
C29 C30 C31 O7 175.0(5)
O6 C30 C31 O7 -3.4(8)
C29 C30 C31 C32 -3.5(9)
O6 C30 C31 C32 178.1(5)
C45 O7 C31 C30 -79.6(7)
C45 O7 C31 C32 99.0(6)
C30 C31 C32 C33 -0.5(8)
O7 C31 C32 C33 -179.0(5)
C30 C31 C32 C46 175.5(5)
O7 C31 C32 C46 -3.0(8)
C31 C32 C33 C28 4.6(8)
C46 C32 C33 C28 -171.3(5)
C31 C32 C33 N2 -178.4(5)
C46 C32 C33 N2 5.7(8)
C29 C28 C33 C32 -4.7(8)
C27 C28 C33 C32 167.7(5)
C29 C28 C33 N2 178.6(5)
C27 C28 C33 N2 -9.0(8)
S2 N2 C33 C32 -157.3(4)
S2 N2 C33 C28 19.6(8)
O5 S2 C34 C35 -19.4(5)
N2 S2 C34 C35 -149.2(5)
C26 S2 C34 C35 96.5(5)
O5 S2 C34 C39 159.9(5)
N2 S2 C34 C39 30.1(5)
C26 S2 C34 C39 -84.2(5)
C39 C34 C35 C36 -1.4(9)
S2 C34 C35 C36 177.9(4)
C34 C35 C36 C37 -1.0(9)
C35 C36 C37 C38 1.8(9)
C36 C37 C38 C39 -0.2(9)
C35 C34 C39 C38 2.9(9)
S2 C34 C39 C38 -176.3(5)
C37 C38 C39 C34 -2.1(9)
C28 C27 C40 C41 102.5(7)
C26 C27 C40 C41 -130.1(6)
C27 C40 C41 C42 -175.5(6)
C27 C40 C41 C43 2.6(10)
